data_4349247
loop_
_publ_author_name
'Arlt, S\"oren'
'Harloff, J\"org'
'Schulz, Axel'
'Stoffers, Alrik'
'Villinger, Alexander'

_publ_section_title
;
 Cyanido Antimonate(III) and Bismuthate(III) Anions.
;
_journal_issue 23
_journal_name_full 'Inorganic chemistry'
_journal_page_first 12321
_journal_page_last 12328
_journal_paper_doi 10.1021/acs.inorgchem.6b02174
_journal_volume 55
_journal_year 2016
_chemical_formula_moiety '3(C24 H20 P +), C6 Bi N6 3-'
_chemical_formula_sum 'C78 H60 Bi N6 P3'
_chemical_formula_weight 1383.21
_space_group_crystal_system triclinic
_space_group_IT_number 2
_space_group_name_Hall '-P 1'
_space_group_name_H-M_alt 'P -1'
_atom_sites_solution_hydrogens geom
_audit_creation_method SHELXL-2013
_cell_angle_alpha 96.274(2)
_cell_angle_beta 112.1270(10)
_cell_angle_gamma 109.475(2)
_cell_formula_units_Z 2
_cell_length_a 14.2170(5)
_cell_length_b 15.1544(5)
_cell_length_c 17.7507(5)
_cell_measurement_reflns_used 9713
_cell_measurement_temperature 173(2)
_cell_measurement_theta_max 29.68
_cell_measurement_theta_min 2.54
_cell_volume 3217.00(19)
_computing_cell_refinement 'Bruker Apex V7.51A'
_computing_data_collection 'Bruker Apex V7.51A'
_computing_data_reduction 'Bruker SAINT'
_computing_molecular_graphics 'ORTEP-3v2.01 (Farrugia, 1997)'
_computing_publication_material SHELXL-2013
_computing_structure_refinement 'SHELXL-2013 (Sheldrick, 2013)'
_computing_structure_solution 'SHELXS-2013 (Sheldrick, 2013)'
_diffrn_ambient_temperature 173(2)
_diffrn_measured_fraction_theta_full 0.995
_diffrn_measured_fraction_theta_max 0.992
_diffrn_measurement_device_type 'Bruker Apex Kappa II-CCD-diffractometer'
_diffrn_measurement_method 'phi and omega scans'
_diffrn_radiation_monochromator graphite
_diffrn_radiation_source 'sealed tube'
_diffrn_radiation_type MoK\a
_diffrn_radiation_wavelength 0.71073
_diffrn_reflns_av_R_equivalents 0.0394
_diffrn_reflns_av_unetI/netI 0.0381
_diffrn_reflns_Laue_measured_fraction_full 0.995
_diffrn_reflns_Laue_measured_fraction_max 0.992
_diffrn_reflns_limit_h_max 21
_diffrn_reflns_limit_h_min -21
_diffrn_reflns_limit_k_max 22
_diffrn_reflns_limit_k_min -22
_diffrn_reflns_limit_l_max 26
_diffrn_reflns_limit_l_min -23
_diffrn_reflns_number 105722
_diffrn_reflns_point_group_measured_fraction_full 0.995
_diffrn_reflns_point_group_measured_fraction_max 0.992
_diffrn_reflns_theta_full 25.242
_diffrn_reflns_theta_max 32.499
_diffrn_reflns_theta_min 2.206
_exptl_absorpt_coefficient_mu 2.865
_exptl_absorpt_correction_T_max 0.7473
_exptl_absorpt_correction_T_min 0.6031
_exptl_absorpt_correction_type multi-scan
_exptl_absorpt_process_details '(SADABS; Sheldrick, 2004)'
_exptl_crystal_colour colourless
_exptl_crystal_density_diffrn 1.428
_exptl_crystal_description prism
_exptl_crystal_F_000 1396
_exptl_crystal_size_max 0.310
_exptl_crystal_size_mid 0.230
_exptl_crystal_size_min 0.160
_refine_diff_density_max 1.030
_refine_diff_density_min -0.695
_refine_diff_density_rms 0.075
_refine_ls_extinction_method none
_refine_ls_goodness_of_fit_ref 1.028
_refine_ls_hydrogen_treatment constr
_refine_ls_matrix_type full
_refine_ls_number_parameters 819
_refine_ls_number_reflns 23100
_refine_ls_number_restraints 2
_refine_ls_restrained_S_all 1.028
_refine_ls_R_factor_all 0.0403
_refine_ls_R_factor_gt 0.0281
_refine_ls_shift/su_max 0.005
_refine_ls_shift/su_mean 0.000
_refine_ls_structure_factor_coef Fsqd
_refine_ls_weighting_details 'w=1/[\s^2^(Fo^2^)+(0.0250P)^2^+0.4952P] where P=(Fo^2^+2Fc^2^)/3'
_refine_ls_weighting_scheme calc
_refine_ls_wR_factor_gt 0.0545
_refine_ls_wR_factor_ref 0.0578
_reflns_Friedel_coverage 0.000
_reflns_number_gt 19481
_reflns_number_total 23100
_reflns_threshold_expression 'I > 2\s(I)'
_cod_data_source_file ic6b02174_si_002.cif
_cod_data_source_block av_as969293_PPh4_6_Bi2CN11_CN
_cod_database_code 4349247
_shelx_space_group_comment
;
The symmetry employed for this shelxl refinement is uniquely defined
by the following loop, which should always be used as a source of
symmetry information in preference to the above space-group names.
They are only intended as comments.
;
_shelx_estimated_absorpt_t_min 0.470
_shelx_estimated_absorpt_t_max 0.657
_shelxl_version_number 2013-4

loop_
_space_group_symop_operation_xyz
'x, y, z'
'-x, -y, -z'

loop_
_atom_site_label
_atom_site_type_symbol
_atom_site_fract_x
_atom_site_fract_y
_atom_site_fract_z
_atom_site_U_iso_or_equiv
_atom_site_adp_type
_atom_site_occupancy
_atom_site_site_symmetry_order
_atom_site_calc_flag
_atom_site_refinement_flags_posn
_atom_site_refinement_flags_adp
_atom_site_refinement_flags_occupancy
_atom_site_disorder_assembly
_atom_site_disorder_group
Bi1 Bi 0.34956(2) 0.27249(2) 0.86567(2) 0.02746(2) Uani 1 1 d . . . . .
N1 N 0.51344(15) 0.16232(14) 1.00335(12) 0.0512(4) Uani 1 1 d . . . . .
N2 N 0.53155(19) 0.30158(15) 0.75838(13) 0.0613(5) Uani 1 1 d . . . . .
C3A C 0.1961(5) 0.3026(3) 0.7595(3) 0.0468(10) Uani 0.751(5) 1 d . . P A 1
N3A N 0.1224(3) 0.3146(3) 0.71655(16) 0.0571(9) Uani 0.751(5) 1 d . . P A 1
C3B C 0.2254(16) 0.3281(12) 0.7573(12) 0.0468(10) Uani 0.249(5) 1 d . . P A 2
N3B N 0.1832(10) 0.3657(8) 0.7220(5) 0.0571(9) Uani 0.249(5) 1 d . . P A 2
N4 N 0.16120(14) 0.20001(12) 0.96096(11) 0.0438(4) Uani 1 1 d . . . . .
N5 N 0.19962(18) 0.04120(14) 0.73128(15) 0.0683(6) Uani 1 1 d . . . . .
N6 N 0.5353(7) 0.5430(6) 1.0169(5) 0.0421(15) Uani 0.5 1 d . . P . .
C7A C 0.4784(12) 0.4915(16) 0.4885(16) 0.073(8) Uani 0.37(9) 1 d D . P B 1
N7A N 0.5627(8) 0.5212(11) 0.5407(7) 0.077(4) Uani 0.37(9) 1 d D . P B 1
C7B C 0.5627(8) 0.5212(11) 0.5407(7) 0.077(4) Uani 0.13(9) 1 d D . P B 2
N7B N 0.4784(12) 0.4915(16) 0.4885(16) 0.073(8) Uani 0.13(9) 1 d D . P B 2
C1 C 0.45857(16) 0.19101(15) 0.96007(13) 0.0420(4) Uani 1 1 d . . . . .
C2 C 0.47098(19) 0.28894(15) 0.78449(14) 0.0488(5) Uani 1 1 d . . . . .
C4 C 0.21670(16) 0.22118(14) 0.92784(12) 0.0385(4) Uani 1 1 d . . . . .
C5 C 0.24906(16) 0.11710(14) 0.77592(13) 0.0414(4) Uani 1 1 d . . . . .
C6 C 0.4825(10) 0.4771(7) 0.9680(8) 0.0446(18) Uani 0.5 1 d . . P . .
P1 P 0.40662(3) 0.16887(3) 0.30370(2) 0.02100(7) Uani 1 1 d . . . . .
C8 C 0.26043(12) 0.12759(11) 0.27585(9) 0.0243(3) Uani 1 1 d . . . . .
C9 C 0.18296(15) 0.04946(14) 0.20617(12) 0.0392(4) Uani 1 1 d . . . . .
H9 H 0.2064 0.0194 0.1710 0.047 Uiso 1 1 calc R U . . .
C10 C 0.07092(16) 0.01538(15) 0.18802(14) 0.0487(5) Uani 1 1 d . . . . .
H10 H 0.0182 -0.0391 0.1412 0.058 Uiso 1 1 calc R U . . .
C11 C 0.03595(15) 0.05938(16) 0.23683(14) 0.0467(5) Uani 1 1 d . . . . .
H11 H -0.0409 0.0361 0.2234 0.056 Uiso 1 1 calc R U . . .
C12 C 0.11159(15) 0.13711(17) 0.30517(13) 0.0461(5) Uani 1 1 d . . . . .
H12 H 0.0869 0.1675 0.3390 0.055 Uiso 1 1 calc R U . . .
C13 C 0.22379(14) 0.17171(14) 0.32536(11) 0.0358(4) Uani 1 1 d . . . . .
H13 H 0.2757 0.2255 0.3730 0.043 Uiso 1 1 calc R U . . .
C14 C 0.48035(12) 0.19289(10) 0.41657(9) 0.0225(3) Uani 1 1 d . . . . .
C15 C 0.48371(12) 0.26967(11) 0.47061(9) 0.0258(3) Uani 1 1 d . . . . .
H15 H 0.4552 0.3144 0.4482 0.031 Uiso 1 1 calc R U . . .
C16 C 0.52888(13) 0.28009(13) 0.55697(10) 0.0316(4) Uani 1 1 d . . . . .
H16 H 0.5307 0.3318 0.5937 0.038 Uiso 1 1 calc R U . . .
C17 C 0.57117(14) 0.21566(13) 0.58984(10) 0.0345(4) Uani 1 1 d . . . . .
H17 H 0.5998 0.2221 0.6489 0.041 Uiso 1 1 calc R U . . .
C18 C 0.57203(14) 0.14185(13) 0.53725(11) 0.0336(4) Uani 1 1 d . . . . .
H18 H 0.6040 0.0994 0.5605 0.040 Uiso 1 1 calc R U . . .
C19 C 0.52625(13) 0.12954(12) 0.45048(10) 0.0270(3) Uani 1 1 d . . . . .
H19 H 0.5261 0.0783 0.4143 0.032 Uiso 1 1 calc R U . . .
C20 C 0.45300(13) 0.27464(11) 0.26873(9) 0.0242(3) Uani 1 1 d . . . . .
C21 C 0.54140(14) 0.36109(12) 0.32265(10) 0.0309(3) Uani 1 1 d . . . . .
H21 H 0.5776 0.3673 0.3814 0.037 Uiso 1 1 calc R U . . .
C22 C 0.57632(16) 0.43820(13) 0.29014(12) 0.0380(4) Uani 1 1 d . . . . .
H22 H 0.6355 0.4978 0.3270 0.046 Uiso 1 1 calc R U . . .
C23 C 0.52580(16) 0.42908(13) 0.20466(12) 0.0379(4) Uani 1 1 d . . . . .
H23 H 0.5519 0.4816 0.1827 0.045 Uiso 1 1 calc R U . . .
C24 C 0.43750(17) 0.34391(13) 0.15104(11) 0.0378(4) Uani 1 1 d . . . . .
H24 H 0.4024 0.3382 0.0923 0.045 Uiso 1 1 calc R U . . .
C25 C 0.39972(15) 0.26670(12) 0.18241(10) 0.0327(4) Uani 1 1 d . . . . .
H25 H 0.3379 0.2085 0.1455 0.039 Uiso 1 1 calc R U . . .
C26 C 0.42994(12) 0.07346(11) 0.25473(9) 0.0243(3) Uani 1 1 d . . . . .
C27 C 0.50377(13) 0.09524(12) 0.21851(10) 0.0286(3) Uani 1 1 d . . . . .
H27 H 0.5366 0.1596 0.2151 0.034 Uiso 1 1 calc R U . . .
C28 C 0.52892(14) 0.02246(13) 0.18755(11) 0.0347(4) Uani 1 1 d . . . . .
H28 H 0.5786 0.0370 0.1624 0.042 Uiso 1 1 calc R U . . .
C29 C 0.48219(15) -0.07093(13) 0.19309(10) 0.0355(4) Uani 1 1 d . . . . .
H29 H 0.5012 -0.1200 0.1731 0.043 Uiso 1 1 calc R U . . .
C30 C 0.40739(15) -0.09322(12) 0.22790(10) 0.0346(4) Uani 1 1 d . . . . .
H30 H 0.3740 -0.1579 0.2303 0.042 Uiso 1 1 calc R U . . .
C31 C 0.38132(14) -0.02185(11) 0.25901(10) 0.0299(3) Uani 1 1 d . . . . .
H31 H 0.3306 -0.0372 0.2832 0.036 Uiso 1 1 calc R U . . .
P2 P 0.89998(3) 0.25034(3) 0.46931(2) 0.02205(7) Uani 1 1 d . . . . .
C32 C 0.89657(12) 0.34660(11) 0.53566(9) 0.0227(3) Uani 1 1 d . . . . .
C33 C 0.79316(13) 0.34604(11) 0.52373(10) 0.0274(3) Uani 1 1 d . . . . .
H33 H 0.7267 0.2952 0.4815 0.033 Uiso 1 1 calc R U . . .
C34 C 0.78760(15) 0.41929(12) 0.57324(11) 0.0328(4) Uani 1 1 d . . . . .
H34 H 0.7176 0.4200 0.5642 0.039 Uiso 1 1 calc R U . . .
C35 C 0.88483(16) 0.49181(12) 0.63632(11) 0.0348(4) Uani 1 1 d . . . . .
H35 H 0.8812 0.5420 0.6707 0.042 Uiso 1 1 calc R U . . .
C36 C 0.98655(15) 0.49164(12) 0.64943(10) 0.0339(4) Uani 1 1 d . . . . .
H36 H 1.0524 0.5411 0.6935 0.041 Uiso 1 1 calc R U . . .
C37 C 0.99390(13) 0.41982(12) 0.59896(9) 0.0279(3) Uani 1 1 d . . . . .
H37 H 1.0643 0.4207 0.6075 0.033 Uiso 1 1 calc R U . . .
C38 C 1.03985(13) 0.26305(12) 0.49785(9) 0.0268(3) Uani 1 1 d . . . . .
C39 C 1.10957(15) 0.34078(14) 0.48252(12) 0.0387(4) Uani 1 1 d . . . . .
H39 H 1.0820 0.3840 0.4562 0.046 Uiso 1 1 calc R U . . .
C40 C 1.21890(16) 0.35495(17) 0.50566(13) 0.0502(5) Uani 1 1 d . . . . .
H40 H 1.2662 0.4073 0.4944 0.060 Uiso 1 1 calc R U . . .
C41 C 1.25917(17) 0.29338(19) 0.54491(13) 0.0531(6) Uani 1 1 d . . . . .
H41 H 1.3349 0.3043 0.5621 0.064 Uiso 1 1 calc R U . . .
C42 C 1.19053(19) 0.21588(19) 0.55958(14) 0.0544(6) Uani 1 1 d . . . . .
H42 H 1.2191 0.1733 0.5863 0.065 Uiso 1 1 calc R U . . .
C43 C 1.07999(16) 0.19940(15) 0.53575(11) 0.0388(4) Uani 1 1 d . . . . .
H43 H 1.0325 0.1454 0.5452 0.047 Uiso 1 1 calc R U . . .
C44 C 0.84042(12) 0.25410(11) 0.36125(9) 0.0255(3) Uani 1 1 d . . . . .
C45 C 0.85046(15) 0.19300(13) 0.30269(10) 0.0340(4) Uani 1 1 d . . . . .
H45 H 0.8883 0.1524 0.3205 0.041 Uiso 1 1 calc R U . . .
C46 C 0.80464(16) 0.19204(15) 0.21824(11) 0.0414(4) Uani 1 1 d . . . . .
H46 H 0.8108 0.1504 0.1780 0.050 Uiso 1 1 calc R U . . .
C47 C 0.74968(15) 0.25170(15) 0.19228(11) 0.0416(5) Uani 1 1 d . . . . .
H47 H 0.7183 0.2507 0.1344 0.050 Uiso 1 1 calc R U . . .
C48 C 0.74064(15) 0.31200(15) 0.25014(11) 0.0374(4) Uani 1 1 d . . . . .
H48 H 0.7030 0.3526 0.2320 0.045 Uiso 1 1 calc R U . . .
C49 C 0.78609(13) 0.31431(12) 0.33529(10) 0.0296(3) Uani 1 1 d . . . . .
H49 H 0.7800 0.3565 0.3752 0.035 Uiso 1 1 calc R U . . .
C50 C 0.82209(13) 0.13697(11) 0.48146(9) 0.0242(3) Uani 1 1 d . . . . .
C51 C 0.73876(13) 0.06016(11) 0.41270(10) 0.0272(3) Uani 1 1 d . . . . .
H51 H 0.7184 0.0673 0.3570 0.033 Uiso 1 1 calc R U . . .
C52 C 0.68543(14) -0.02743(12) 0.42659(11) 0.0318(3) Uani 1 1 d . . . . .
H52 H 0.6282 -0.0805 0.3801 0.038 Uiso 1 1 calc R U . . .
C53 C 0.71540(14) -0.03750(12) 0.50757(11) 0.0328(4) Uani 1 1 d . . . . .
H53 H 0.6786 -0.0975 0.5164 0.039 Uiso 1 1 calc R U . . .
C54 C 0.79855(15) 0.03893(13) 0.57599(11) 0.0336(4) Uani 1 1 d . . . . .
H54 H 0.8188 0.0311 0.6315 0.040 Uiso 1 1 calc R U . . .
C55 C 0.85236(14) 0.12691(12) 0.56370(9) 0.0288(3) Uani 1 1 d . . . . .
H55 H 0.9091 0.1798 0.6105 0.035 Uiso 1 1 calc R U . . .
P3 P 0.91600(3) 0.29794(3) 1.01035(2) 0.01908(7) Uani 1 1 d . . . . .
C56 C 1.05973(12) 0.34545(11) 1.08452(9) 0.0227(3) Uani 1 1 d . . . . .
C57 C 1.08729(14) 0.32439(13) 1.16289(10) 0.0323(4) Uani 1 1 d . . . . .
H57 H 1.0319 0.2792 1.1734 0.039 Uiso 1 1 calc R U . . .
C58 C 1.19615(15) 0.36997(15) 1.22507(11) 0.0392(4) Uani 1 1 d . . . . .
H58 H 1.2154 0.3562 1.2785 0.047 Uiso 1 1 calc R U . . .
C59 C 1.27668(15) 0.43530(14) 1.20952(12) 0.0417(4) Uani 1 1 d . . . . .
H59 H 1.3508 0.4674 1.2527 0.050 Uiso 1 1 calc R U . . .
C60 C 1.25011(14) 0.45421(13) 1.13165(13) 0.0393(4) Uani 1 1 d . . . . .
H60 H 1.3064 0.4981 1.1211 0.047 Uiso 1 1 calc R U . . .
C61 C 1.14166(13) 0.40955(12) 1.06845(11) 0.0297(3) Uani 1 1 d . . . . .
H61 H 1.1236 0.4226 1.0148 0.036 Uiso 1 1 calc R U . . .
C62 C 0.90072(12) 0.30080(10) 0.90566(9) 0.0213(3) Uani 1 1 d . . . . .
C63 C 0.94377(14) 0.24785(13) 0.86925(10) 0.0305(3) Uani 1 1 d . . . . .
H63 H 0.9839 0.2148 0.9009 0.037 Uiso 1 1 calc R U . . .
C64 C 0.92778(16) 0.24359(14) 0.78700(11) 0.0373(4) Uani 1 1 d . . . . .
H64 H 0.9576 0.2081 0.7623 0.045 Uiso 1 1 calc R U . . .
C65 C 0.86839(15) 0.29085(13) 0.74033(10) 0.0337(4) Uani 1 1 d . . . . .
H65 H 0.8567 0.2868 0.6835 0.040 Uiso 1 1 calc R U . . .
C66 C 0.82616(14) 0.34378(12) 0.77610(10) 0.0297(3) Uani 1 1 d . . . . .
H66 H 0.7858 0.3763 0.7440 0.036 Uiso 1 1 calc R U . . .
C67 C 0.84271(13) 0.34944(11) 0.85902(9) 0.0251(3) Uani 1 1 d . . . . .
H67 H 0.8144 0.3865 0.8839 0.030 Uiso 1 1 calc R U . . .
C68 C 0.85139(12) 0.17387(10) 1.00996(9) 0.0216(3) Uani 1 1 d . . . . .
C69 C 0.90814(14) 0.11403(12) 1.01135(10) 0.0296(3) Uani 1 1 d . . . . .
H69 H 0.9812 0.1397 1.0155 0.036 Uiso 1 1 calc R U . . .
C70 C 0.85666(15) 0.01700(12) 1.00659(11) 0.0352(4) Uani 1 1 d . . . . .
H70 H 0.8942 -0.0244 1.0064 0.042 Uiso 1 1 calc R U . . .
C71 C 0.75080(15) -0.02055(12) 1.00214(10) 0.0325(4) Uani 1 1 d . . . . .
H71 H 0.7169 -0.0870 1.0002 0.039 Uiso 1 1 calc R U . . .
C72 C 0.69454(14) 0.03887(12) 1.00059(10) 0.0288(3) Uani 1 1 d . . . . .
H72 H 0.6219 0.0130 0.9972 0.035 Uiso 1 1 calc R U . . .
C73 C 0.74399(12) 0.13580(11) 1.00400(9) 0.0244(3) Uani 1 1 d . . . . .
H73 H 0.7051 0.1763 1.0023 0.029 Uiso 1 1 calc R U . . .
C74 C 0.85264(12) 0.37003(10) 1.04169(9) 0.0207(3) Uani 1 1 d . . . . .
C75 C 0.74118(12) 0.35099(11) 0.99214(10) 0.0252(3) Uani 1 1 d . . . . .
H75 H 0.6982 0.2993 0.9418 0.030 Uiso 1 1 calc R U . . .
C76 C 0.69399(13) 0.40787(12) 1.01690(11) 0.0301(3) Uani 1 1 d . . . . .
H76 H 0.6184 0.3952 0.9833 0.036 Uiso 1 1 calc R U . . .
C77 C 0.75618(14) 0.48317(12) 1.09040(11) 0.0314(3) Uani 1 1 d . . . . .
H77 H 0.7229 0.5217 1.1070 0.038 Uiso 1 1 calc R U . . .
C78 C 0.86617(14) 0.50247(12) 1.13955(10) 0.0290(3) Uani 1 1 d . . . . .
H78 H 0.9086 0.5545 1.1897 0.035 Uiso 1 1 calc R U . . .
C79 C 0.91504(13) 0.44597(11) 1.11579(9) 0.0243(3) Uani 1 1 d . . . . .
H79 H 0.9906 0.4590 1.1498 0.029 Uiso 1 1 calc R U . . .

loop_
_atom_site_aniso_label
_atom_site_aniso_U_11
_atom_site_aniso_U_22
_atom_site_aniso_U_33
_atom_site_aniso_U_23
_atom_site_aniso_U_13
_atom_site_aniso_U_12
Bi1 0.02600(3) 0.02073(3) 0.03326(3) 0.00428(2) 0.01147(3) 0.00949(2)
N1 0.0326(9) 0.0568(11) 0.0591(11) 0.0191(9) 0.0198(8) 0.0116(8)
N2 0.0773(15) 0.0488(11) 0.0584(12) 0.0132(9) 0.0340(11) 0.0221(11)
C3A 0.074(3) 0.043(3) 0.0421(11) 0.0146(18) 0.0334(18) 0.035(2)
N3A 0.093(3) 0.066(2) 0.0384(11) 0.0201(14) 0.0328(15) 0.055(2)
C3B 0.074(3) 0.043(3) 0.0421(11) 0.0146(18) 0.0334(18) 0.035(2)
N3B 0.093(3) 0.066(2) 0.0384(11) 0.0201(14) 0.0328(15) 0.055(2)
N4 0.0371(9) 0.0372(9) 0.0546(10) 0.0093(8) 0.0129(8) 0.0213(7)
N5 0.0644(13) 0.0401(11) 0.0919(16) -0.0123(10) 0.0496(12) 0.0033(10)
N6 0.036(3) 0.039(4) 0.054(4) 0.011(3) 0.015(2) 0.025(3)
C7A 0.08(2) 0.028(9) 0.11(2) 0.003(11) 0.04(2) 0.022(12)
N7A 0.102(9) 0.065(7) 0.125(9) 0.055(7) 0.086(8) 0.053(6)
C7B 0.102(9) 0.065(7) 0.125(9) 0.055(7) 0.086(8) 0.053(6)
N7B 0.08(2) 0.028(9) 0.11(2) 0.003(11) 0.04(2) 0.022(12)
C1 0.0300(10) 0.0444(11) 0.0469(11) 0.0094(9) 0.0204(9) 0.0068(8)
C2 0.0507(13) 0.0336(10) 0.0508(12) 0.0084(9) 0.0129(10) 0.0158(9)
C4 0.0354(10) 0.0338(10) 0.0414(9) 0.0033(8) 0.0081(8) 0.0206(8)
C5 0.0372(10) 0.0318(10) 0.0572(11) 0.0030(9) 0.0271(9) 0.0120(8)
C6 0.038(3) 0.032(4) 0.066(5) 0.015(3) 0.022(3) 0.017(3)
P1 0.02024(18) 0.01881(17) 0.02249(16) 0.00392(14) 0.00922(14) 0.00699(14)
C8 0.0200(7) 0.0251(7) 0.0263(7) 0.0087(6) 0.0088(6) 0.0087(6)
C9 0.0267(9) 0.0396(10) 0.0386(9) -0.0015(8) 0.0076(7) 0.0102(8)
C10 0.0249(9) 0.0417(11) 0.0534(12) -0.0003(9) 0.0023(9) 0.0047(8)
C11 0.0229(9) 0.0570(13) 0.0587(12) 0.0246(10) 0.0160(9) 0.0141(9)
C12 0.0306(10) 0.0691(14) 0.0454(10) 0.0140(10) 0.0195(9) 0.0255(10)
C13 0.0258(8) 0.0428(10) 0.0355(8) 0.0038(7) 0.0115(7) 0.0147(8)
C14 0.0179(7) 0.0209(7) 0.0245(7) 0.0040(6) 0.0086(6) 0.0046(6)
C15 0.0223(7) 0.0243(7) 0.0280(7) 0.0047(6) 0.0109(6) 0.0074(6)
C16 0.0249(8) 0.0333(9) 0.0276(7) -0.0001(7) 0.0115(6) 0.0041(7)
C17 0.0240(8) 0.0428(10) 0.0232(7) 0.0083(7) 0.0060(6) 0.0032(7)
C18 0.0249(8) 0.0347(9) 0.0351(8) 0.0153(7) 0.0074(7) 0.0100(7)
C19 0.0223(7) 0.0256(8) 0.0306(7) 0.0078(6) 0.0096(6) 0.0091(6)
C20 0.0263(8) 0.0213(7) 0.0275(7) 0.0069(6) 0.0137(6) 0.0104(6)
C21 0.0300(8) 0.0266(8) 0.0298(8) 0.0060(6) 0.0115(7) 0.0065(7)
C22 0.0381(10) 0.0249(8) 0.0426(9) 0.0079(7) 0.0179(8) 0.0035(7)
C23 0.0464(11) 0.0319(9) 0.0468(10) 0.0208(8) 0.0280(9) 0.0174(8)
C24 0.0505(11) 0.0374(10) 0.0304(8) 0.0146(7) 0.0190(8) 0.0204(9)
C25 0.0361(9) 0.0279(8) 0.0273(7) 0.0053(6) 0.0108(7) 0.0097(7)
C26 0.0239(7) 0.0218(7) 0.0240(7) 0.0021(6) 0.0085(6) 0.0093(6)
C27 0.0249(8) 0.0268(8) 0.0311(8) 0.0031(6) 0.0125(7) 0.0083(6)
C28 0.0290(9) 0.0403(10) 0.0328(8) 0.0006(7) 0.0125(7) 0.0158(8)
C29 0.0402(10) 0.0340(9) 0.0271(7) -0.0009(7) 0.0063(7) 0.0218(8)
C30 0.0459(10) 0.0227(8) 0.0282(8) 0.0035(6) 0.0096(7) 0.0146(7)
C31 0.0339(9) 0.0244(8) 0.0290(7) 0.0054(6) 0.0140(7) 0.0096(7)
P2 0.02261(19) 0.02325(18) 0.01944(16) 0.00717(14) 0.00927(14) 0.00789(15)
C32 0.0253(7) 0.0210(7) 0.0223(6) 0.0091(5) 0.0115(6) 0.0079(6)
C33 0.0236(8) 0.0256(8) 0.0290(7) 0.0077(6) 0.0123(6) 0.0046(6)
C34 0.0332(9) 0.0319(9) 0.0410(9) 0.0131(7) 0.0227(8) 0.0138(7)
C35 0.0477(11) 0.0249(8) 0.0356(8) 0.0070(7) 0.0252(8) 0.0116(7)
C36 0.0370(9) 0.0254(8) 0.0267(7) 0.0026(6) 0.0115(7) 0.0025(7)
C37 0.0245(8) 0.0280(8) 0.0250(7) 0.0087(6) 0.0078(6) 0.0068(6)
C38 0.0252(8) 0.0335(8) 0.0218(6) 0.0058(6) 0.0098(6) 0.0134(7)
C39 0.0304(9) 0.0449(11) 0.0409(9) 0.0146(8) 0.0173(8) 0.0126(8)
C40 0.0310(10) 0.0607(14) 0.0534(12) 0.0047(10) 0.0234(9) 0.0102(10)
C41 0.0312(10) 0.0786(16) 0.0459(11) -0.0052(11) 0.0151(9) 0.0271(11)
C42 0.0547(13) 0.0785(17) 0.0493(12) 0.0159(11) 0.0217(10) 0.0509(13)
C43 0.0441(11) 0.0479(11) 0.0366(9) 0.0126(8) 0.0206(8) 0.0290(9)
C44 0.0223(7) 0.0290(8) 0.0204(6) 0.0089(6) 0.0087(6) 0.0051(6)
C45 0.0371(9) 0.0394(10) 0.0262(7) 0.0099(7) 0.0149(7) 0.0150(8)
C46 0.0436(11) 0.0517(12) 0.0246(8) 0.0075(8) 0.0156(8) 0.0147(9)
C47 0.0322(9) 0.0620(13) 0.0233(7) 0.0171(8) 0.0103(7) 0.0112(9)
C48 0.0286(9) 0.0517(11) 0.0326(8) 0.0231(8) 0.0120(7) 0.0153(8)
C49 0.0258(8) 0.0362(9) 0.0274(7) 0.0140(7) 0.0121(6) 0.0114(7)
C50 0.0273(8) 0.0234(7) 0.0248(7) 0.0076(6) 0.0138(6) 0.0109(6)
C51 0.0273(8) 0.0270(8) 0.0257(7) 0.0069(6) 0.0109(6) 0.0100(6)
C52 0.0276(8) 0.0257(8) 0.0366(8) 0.0052(7) 0.0124(7) 0.0075(7)
C53 0.0354(9) 0.0256(8) 0.0441(9) 0.0146(7) 0.0229(8) 0.0125(7)
C54 0.0464(10) 0.0317(9) 0.0309(8) 0.0147(7) 0.0229(8) 0.0166(8)
C55 0.0375(9) 0.0251(8) 0.0234(7) 0.0067(6) 0.0147(7) 0.0107(7)
P3 0.01891(17) 0.01899(17) 0.02025(16) 0.00495(13) 0.00898(14) 0.00845(14)
C56 0.0206(7) 0.0223(7) 0.0250(7) 0.0041(6) 0.0083(6) 0.0112(6)
C57 0.0307(9) 0.0398(10) 0.0299(8) 0.0116(7) 0.0126(7) 0.0184(8)
C58 0.0371(10) 0.0508(11) 0.0299(8) 0.0087(8) 0.0071(7) 0.0277(9)
C59 0.0248(9) 0.0405(10) 0.0449(10) 0.0002(8) -0.0001(8) 0.0176(8)
C60 0.0226(8) 0.0318(9) 0.0555(11) 0.0114(8) 0.0109(8) 0.0091(7)
C61 0.0255(8) 0.0272(8) 0.0371(8) 0.0110(7) 0.0118(7) 0.0130(7)
C62 0.0201(7) 0.0210(7) 0.0212(6) 0.0051(5) 0.0090(6) 0.0070(6)
C63 0.0374(9) 0.0377(9) 0.0295(7) 0.0129(7) 0.0186(7) 0.0245(8)
C64 0.0500(11) 0.0439(10) 0.0322(8) 0.0111(7) 0.0254(8) 0.0269(9)
C65 0.0413(10) 0.0381(9) 0.0218(7) 0.0086(7) 0.0148(7) 0.0151(8)
C66 0.0321(9) 0.0289(8) 0.0269(7) 0.0114(6) 0.0112(7) 0.0120(7)
C67 0.0283(8) 0.0218(7) 0.0259(7) 0.0068(6) 0.0123(6) 0.0105(6)
C68 0.0244(7) 0.0205(7) 0.0194(6) 0.0051(5) 0.0098(6) 0.0085(6)
C69 0.0306(8) 0.0271(8) 0.0382(8) 0.0130(7) 0.0182(7) 0.0152(7)
C70 0.0424(10) 0.0275(8) 0.0443(9) 0.0146(7) 0.0219(8) 0.0194(8)
C71 0.0388(9) 0.0232(8) 0.0327(8) 0.0107(6) 0.0150(7) 0.0093(7)
C72 0.0267(8) 0.0290(8) 0.0272(7) 0.0096(6) 0.0120(6) 0.0066(7)
C73 0.0248(7) 0.0262(7) 0.0226(6) 0.0068(6) 0.0109(6) 0.0103(6)
C74 0.0208(7) 0.0201(7) 0.0236(6) 0.0059(5) 0.0118(6) 0.0089(6)
C75 0.0216(7) 0.0208(7) 0.0288(7) 0.0029(6) 0.0094(6) 0.0066(6)
C76 0.0218(8) 0.0287(8) 0.0396(9) 0.0070(7) 0.0128(7) 0.0117(6)
C77 0.0321(9) 0.0298(8) 0.0405(9) 0.0077(7) 0.0203(7) 0.0176(7)
C78 0.0337(9) 0.0253(8) 0.0272(7) 0.0026(6) 0.0123(7) 0.0137(7)
C79 0.0239(7) 0.0232(7) 0.0249(7) 0.0056(6) 0.0097(6) 0.0102(6)

loop_
_atom_type_symbol
_atom_type_description
_atom_type_scat_dispersion_real
_atom_type_scat_dispersion_imag
_atom_type_scat_source
C C 0.0033 0.0016 'International Tables Vol C Tables 4.2.6.8 and 6.1.1.4'
H H 0.0000 0.0000 'International Tables Vol C Tables 4.2.6.8 and 6.1.1.4'
N N 0.0061 0.0033 'International Tables Vol C Tables 4.2.6.8 and 6.1.1.4'
P P 0.1023 0.0942 'International Tables Vol C Tables 4.2.6.8 and 6.1.1.4'
Bi Bi -4.1077 10.2566 'International Tables Vol C Tables 4.2.6.8 and 6.1.1.4'

loop_
_geom_angle_atom_site_label_1
_geom_angle_atom_site_label_2
_geom_angle_atom_site_label_3
_geom_angle
_geom_angle_site_symmetry_1
_geom_angle_site_symmetry_3
C5 Bi1 C4 84.73(6) . .
C5 Bi1 C3A 81.86(12) . .
C4 Bi1 C3A 83.00(10) . .
C5 Bi1 C3B 88.3(4) . .
C4 Bi1 C3B 92.5(3) . .
C5 Bi1 C1 83.18(7) . .
C4 Bi1 C1 86.88(6) . .
C3A Bi1 C1 162.62(11) . .
C3B Bi1 C1 171.4(4) . .
C5 Bi1 C2 83.81(6) . .
C4 Bi1 C2 168.33(6) . .
C3A Bi1 C2 97.52(11) . .
C3B Bi1 C2 89.4(4) . .
C1 Bi1 C2 89.60(6) . .
N3A C3A Bi1 173.6(3) . .
N3B C3B Bi1 167.7(15) . .
C6 N6 C6 80(2) 2_667 .
C6 N6 N6 57(2) 2_667 2_667
C6 N6 N6 22.9(6) . 2_667
C7A C7A N7A 166(10) 2_666 2_666
C7A C7A N7A 7(6) 2_666 .
N7A C7A N7A 173(5) 2_666 .
C7A N7A C7A 7(5) 2_666 .
C7A N7A N7A 5(3) 2_666 2_666
C7A N7A N7A 2.4(18) . 2_666
N1 C1 Bi1 174.35(17) . .
N2 C2 Bi1 172.4(2) . .
N4 C4 Bi1 175.88(16) . .
N5 C5 Bi1 179.4(2) . .
N6 C6 N6 100(2) 2_667 .
N6 C6 C6 74(2) 2_667 2_667
N6 C6 C6 26.5(5) . 2_667
C20 P1 C26 109.47(7) . .
C20 P1 C8 110.62(7) . .
C26 P1 C8 108.84(7) . .
C20 P1 C14 111.58(7) . .
C26 P1 C14 108.22(7) . .
C8 P1 C14 108.03(7) . .
C9 C8 C13 119.04(15) . .
C9 C8 P1 120.48(12) . .
C13 C8 P1 120.45(12) . .
C8 C9 C10 119.75(17) . .
C8 C9 H9 120.1 . .
C10 C9 H9 120.1 . .
C11 C10 C9 120.67(18) . .
C11 C10 H10 119.7 . .
C9 C10 H10 119.7 . .
C10 C11 C12 120.00(17) . .
C10 C11 H11 120.0 . .
C12 C11 H11 120.0 . .
C11 C12 C13 120.53(18) . .
C11 C12 H12 119.7 . .
C13 C12 H12 119.7 . .
C12 C13 C8 119.99(17) . .
C12 C13 H13 120.0 . .
C8 C13 H13 120.0 . .
C19 C14 C15 119.65(14) . .
C19 C14 P1 119.78(11) . .
C15 C14 P1 120.35(12) . .
C16 C15 C14 119.68(15) . .
C16 C15 H15 120.2 . .
C14 C15 H15 120.2 . .
C17 C16 C15 120.39(15) . .
C17 C16 H16 119.8 . .
C15 C16 H16 119.8 . .
C16 C17 C18 120.30(15) . .
C16 C17 H17 119.9 . .
C18 C17 H17 119.9 . .
C17 C18 C19 120.22(16) . .
C17 C18 H18 119.9 . .
C19 C18 H18 119.9 . .
C18 C19 C14 119.70(15) . .
C18 C19 H19 120.2 . .
C14 C19 H19 120.2 . .
C21 C20 C25 119.69(14) . .
C21 C20 P1 122.87(12) . .
C25 C20 P1 117.38(12) . .
C22 C21 C20 119.55(16) . .
C22 C21 H21 120.2 . .
C20 C21 H21 120.2 . .
C23 C22 C21 120.58(16) . .
C23 C22 H22 119.7 . .
C21 C22 H22 119.7 . .
C24 C23 C22 120.10(16) . .
C24 C23 H23 119.9 . .
C22 C23 H23 119.9 . .
C23 C24 C25 120.26(16) . .
C23 C24 H24 119.9 . .
C25 C24 H24 119.9 . .
C24 C25 C20 119.77(16) . .
C24 C25 H25 120.1 . .
C20 C25 H25 120.1 . .
C27 C26 C31 119.75(14) . .
C27 C26 P1 120.03(12) . .
C31 C26 P1 120.01(12) . .
C28 C27 C26 119.63(16) . .
C28 C27 H27 120.2 . .
C26 C27 H27 120.2 . .
C29 C28 C27 120.41(16) . .
C29 C28 H28 119.8 . .
C27 C28 H28 119.8 . .
C28 C29 C30 120.12(16) . .
C28 C29 H29 119.9 . .
C30 C29 H29 119.9 . .
C31 C30 C29 120.30(16) . .
C31 C30 H30 119.8 . .
C29 C30 H30 119.8 . .
C30 C31 C26 119.77(15) . .
C30 C31 H31 120.1 . .
C26 C31 H31 120.1 . .
C38 P2 C50 109.50(8) . .
C38 P2 C44 107.94(7) . .
C50 P2 C44 110.53(7) . .
C38 P2 C32 111.12(7) . .
C50 P2 C32 108.17(7) . .
C44 P2 C32 109.58(7) . .
C37 C32 C33 119.95(14) . .
C37 C32 P2 121.39(12) . .
C33 C32 P2 118.65(11) . .
C34 C33 C32 120.13(15) . .
C34 C33 H33 119.9 . .
C32 C33 H33 119.9 . .
C33 C34 C35 119.59(16) . .
C33 C34 H34 120.2 . .
C35 C34 H34 120.2 . .
C36 C35 C34 120.52(16) . .
C36 C35 H35 119.7 . .
C34 C35 H35 119.7 . .
C35 C36 C37 120.69(15) . .
C35 C36 H36 119.7 . .
C37 C36 H36 119.7 . .
C36 C37 C32 119.09(15) . .
C36 C37 H37 120.5 . .
C32 C37 H37 120.5 . .
C43 C38 C39 120.01(16) . .
C43 C38 P2 122.01(13) . .
C39 C38 P2 117.97(13) . .
C40 C39 C38 119.94(19) . .
C40 C39 H39 120.0 . .
C38 C39 H39 120.0 . .
C41 C40 C39 120.0(2) . .
C41 C40 H40 120.0 . .
C39 C40 H40 120.0 . .
C40 C41 C42 120.39(19) . .
C40 C41 H41 119.8 . .
C42 C41 H41 119.8 . .
C41 C42 C43 120.6(2) . .
C41 C42 H42 119.7 . .
C43 C42 H42 119.7 . .
C42 C43 C38 119.04(19) . .
C42 C43 H43 120.5 . .
C38 C43 H43 120.5 . .
C49 C44 C45 120.27(14) . .
C49 C44 P2 122.70(12) . .
C45 C44 P2 117.02(12) . .
C46 C45 C44 119.39(17) . .
C46 C45 H45 120.3 . .
C44 C45 H45 120.3 . .
C45 C46 C47 120.29(17) . .
C45 C46 H46 119.9 . .
C47 C46 H46 119.9 . .
C48 C47 C46 120.07(16) . .
C48 C47 H47 120.0 . .
C46 C47 H47 120.0 . .
C47 C48 C49 120.68(18) . .
C47 C48 H48 119.7 . .
C49 C48 H48 119.7 . .
C44 C49 C48 119.29(16) . .
C44 C49 H49 120.4 . .
C48 C49 H49 120.4 . .
C51 C50 C55 120.70(14) . .
C51 C50 P2 122.16(12) . .
C55 C50 P2 117.07(12) . .
C50 C51 C52 119.08(15) . .
C50 C51 H51 120.5 . .
C52 C51 H51 120.5 . .
C53 C52 C51 120.26(15) . .
C53 C52 H52 119.9 . .
C51 C52 H52 119.9 . .
C52 C53 C54 120.64(15) . .
C52 C53 H53 119.7 . .
C54 C53 H53 119.7 . .
C53 C54 C55 120.09(15) . .
C53 C54 H54 120.0 . .
C55 C54 H54 120.0 . .
C54 C55 C50 119.22(15) . .
C54 C55 H55 120.4 . .
C50 C55 H55 120.4 . .
C56 P3 C74 108.74(7) . .
C56 P3 C68 108.24(7) . .
C74 P3 C68 111.05(7) . .
C56 P3 C62 111.11(7) . .
C74 P3 C62 109.31(7) . .
C68 P3 C62 108.41(7) . .
C61 C56 C57 120.16(15) . .
C61 C56 P3 121.05(12) . .
C57 C56 P3 118.50(12) . .
C58 C57 C56 119.47(17) . .
C58 C57 H57 120.3 . .
C56 C57 H57 120.3 . .
C59 C58 C57 120.15(17) . .
C59 C58 H58 119.9 . .
C57 C58 H58 119.9 . .
C60 C59 C58 120.37(17) . .
C60 C59 H59 119.8 . .
C58 C59 H59 119.8 . .
C59 C60 C61 120.50(17) . .
C59 C60 H60 119.7 . .
C61 C60 H60 119.7 . .
C60 C61 C56 119.31(16) . .
C60 C61 H61 120.3 . .
C56 C61 H61 120.3 . .
C67 C62 C63 119.74(13) . .
C67 C62 P3 122.02(11) . .
C63 C62 P3 118.15(12) . .
C64 C63 C62 119.77(15) . .
C64 C63 H63 120.1 . .
C62 C63 H63 120.1 . .
C63 C64 C65 120.29(15) . .
C63 C64 H64 119.9 . .
C65 C64 H64 119.9 . .
C66 C65 C64 120.23(15) . .
C66 C65 H65 119.9 . .
C64 C65 H65 119.9 . .
C65 C66 C67 120.01(15) . .
C65 C66 H66 120.0 . .
C67 C66 H66 120.0 . .
C66 C67 C62 119.95(14) . .
C66 C67 H67 120.0 . .
C62 C67 H67 120.0 . .
C69 C68 C73 120.14(14) . .
C69 C68 P3 118.78(11) . .
C73 C68 P3 121.00(12) . .
C70 C69 C68 119.21(15) . .
C70 C69 H69 120.4 . .
C68 C69 H69 120.4 . .
C69 C70 C71 120.73(16) . .
C69 C70 H70 119.6 . .
C71 C70 H70 119.6 . .
C72 C71 C70 119.97(15) . .
C72 C71 H71 120.0 . .
C70 C71 H71 120.0 . .
C73 C72 C71 120.15(15) . .
C73 C72 H72 119.9 . .
C71 C72 H72 119.9 . .
C72 C73 C68 119.78(15) . .
C72 C73 H73 120.1 . .
C68 C73 H73 120.1 . .
C79 C74 C75 119.78(13) . .
C79 C74 P3 119.82(11) . .
C75 C74 P3 120.40(11) . .
C76 C75 C74 119.60(14) . .
C76 C75 H75 120.2 . .
C74 C75 H75 120.2 . .
C75 C76 C77 120.46(15) . .
C75 C76 H76 119.8 . .
C77 C76 H76 119.8 . .
C78 C77 C76 120.29(15) . .
C78 C77 H77 119.9 . .
C76 C77 H77 119.9 . .
C77 C78 C79 120.11(15) . .
C77 C78 H78 119.9 . .
C79 C78 H78 119.9 . .
C78 C79 C74 119.77(14) . .
C78 C79 H79 120.1 . .
C74 C79 H79 120.1 . .

loop_
_geom_bond_atom_site_label_1
_geom_bond_atom_site_label_2
_geom_bond_distance
_geom_bond_site_symmetry_2
Bi1 C5 2.3123(19) .
Bi1 C4 2.484(2) .
Bi1 C3A 2.505(6) .
Bi1 C3B 2.51(2) .
Bi1 C1 2.551(2) .
Bi1 C2 2.605(3) .
N1 C1 1.111(3) .
N2 C2 1.097(3) .
C3A N3A 1.127(6) .
C3B N3B 1.05(2) .
N4 C4 1.137(3) .
N5 C5 1.134(3) .
N6 C6 0.496(9) 2_667
N6 C6 1.066(6) .
N6 N6 1.253(16) 2_667
C7A C7A 0.541(17) 2_666
C7A N7A 0.568(19) 2_666
C7A N7A 1.100(7) .
N7A C7A 0.568(19) 2_666
N7A N7A 1.665(19) 2_666
C6 N6 0.496(9) 2_667
C6 C6 1.09(2) 2_667
P1 C20 1.7916(15) .
P1 C26 1.7939(15) .
P1 C8 1.8019(15) .
P1 C14 1.8027(15) .
C8 C9 1.389(2) .
C8 C13 1.393(2) .
C9 C10 1.391(3) .
C9 H9 0.9500 .
C10 C11 1.365(3) .
C10 H10 0.9500 .
C11 C12 1.370(3) .
C11 H11 0.9500 .
C12 C13 1.385(2) .
C12 H12 0.9500 .
C13 H13 0.9500 .
C14 C19 1.399(2) .
C14 C15 1.400(2) .
C15 C16 1.388(2) .
C15 H15 0.9500 .
C16 C17 1.381(3) .
C16 H16 0.9500 .
C17 C18 1.383(3) .
C17 H17 0.9500 .
C18 C19 1.390(2) .
C18 H18 0.9500 .
C19 H19 0.9500 .
C20 C21 1.391(2) .
C20 C25 1.400(2) .
C21 C22 1.386(2) .
C21 H21 0.9500 .
C22 C23 1.380(3) .
C22 H22 0.9500 .
C23 C24 1.378(3) .
C23 H23 0.9500 .
C24 C25 1.384(2) .
C24 H24 0.9500 .
C25 H25 0.9500 .
C26 C27 1.396(2) .
C26 C31 1.403(2) .
C27 C28 1.387(2) .
C27 H27 0.9500 .
C28 C29 1.381(3) .
C28 H28 0.9500 .
C29 C30 1.388(3) .
C29 H29 0.9500 .
C30 C31 1.379(2) .
C30 H30 0.9500 .
C31 H31 0.9500 .
P2 C38 1.7922(16) .
P2 C50 1.7935(15) .
P2 C44 1.7978(14) .
P2 C32 1.7978(15) .
C32 C37 1.393(2) .
C32 C33 1.401(2) .
C33 C34 1.381(2) .
C33 H33 0.9500 .
C34 C35 1.387(2) .
C34 H34 0.9500 .
C35 C36 1.376(3) .
C35 H35 0.9500 .
C36 C37 1.390(2) .
C36 H36 0.9500 .
C37 H37 0.9500 .
C38 C43 1.389(2) .
C38 C39 1.393(2) .
C39 C40 1.381(3) .
C39 H39 0.9500 .
C40 C41 1.372(3) .
C40 H40 0.9500 .
C41 C42 1.376(3) .
C41 H41 0.9500 .
C42 C43 1.388(3) .
C42 H42 0.9500 .
C43 H43 0.9500 .
C44 C49 1.391(2) .
C44 C45 1.396(2) .
C45 C46 1.387(2) .
C45 H45 0.9500 .
C46 C47 1.390(3) .
C46 H46 0.9500 .
C47 C48 1.371(3) .
C47 H47 0.9500 .
C48 C49 1.393(2) .
C48 H48 0.9500 .
C49 H49 0.9500 .
C50 C51 1.389(2) .
C50 C55 1.400(2) .
C51 C52 1.392(2) .
C51 H51 0.9500 .
C52 C53 1.379(2) .
C52 H52 0.9500 .
C53 C54 1.383(2) .
C53 H53 0.9500 .
C54 C55 1.385(2) .
C54 H54 0.9500 .
C55 H55 0.9500 .
P3 C56 1.7923(15) .
P3 C74 1.7931(14) .
P3 C68 1.7943(15) .
P3 C62 1.7951(14) .
C56 C61 1.392(2) .
C56 C57 1.400(2) .
C57 C58 1.387(2) .
C57 H57 0.9500 .
C58 C59 1.382(3) .
C58 H58 0.9500 .
C59 C60 1.379(3) .
C59 H59 0.9500 .
C60 C61 1.389(2) .
C60 H60 0.9500 .
C61 H61 0.9500 .
C62 C67 1.391(2) .
C62 C63 1.396(2) .
C63 C64 1.381(2) .
C63 H63 0.9500 .
C64 C65 1.385(3) .
C64 H64 0.9500 .
C65 C66 1.380(2) .
C65 H65 0.9500 .
C66 C67 1.388(2) .
C66 H66 0.9500 .
C67 H67 0.9500 .
C68 C69 1.397(2) .
C68 C73 1.398(2) .
C69 C70 1.383(2) .
C69 H69 0.9500 .
C70 C71 1.387(2) .
C70 H70 0.9500 .
C71 C72 1.386(2) .
C71 H71 0.9500 .
C72 C73 1.384(2) .
C72 H72 0.9500 .
C73 H73 0.9500 .
C74 C79 1.397(2) .
C74 C75 1.399(2) .
C75 C76 1.382(2) .
C75 H75 0.9500 .
C76 C77 1.385(2) .
C76 H76 0.9500 .
C77 C78 1.380(2) .
C77 H77 0.9500 .
C78 C79 1.390(2) .
C78 H78 0.9500 .
C79 H79 0.9500 .

loop_
_geom_torsion_atom_site_label_1
_geom_torsion_atom_site_label_2
_geom_torsion_atom_site_label_3
_geom_torsion_atom_site_label_4
_geom_torsion
_geom_torsion_site_symmetry_1
_geom_torsion_site_symmetry_4
C7A C7A N7A N7A 0.1(9) 2_666 2_666
C6 N6 C6 N6 0.003(11) 2_667 2_667
N6 N6 C6 C6 -0.003(12) 2_667 2_667
C20 P1 C8 C9 100.83(15) . .
C26 P1 C8 C9 -19.48(16) . .
C14 P1 C8 C9 -136.78(15) . .
C20 P1 C8 C13 -81.11(15) . .
C26 P1 C8 C13 158.58(14) . .
C14 P1 C8 C13 41.28(16) . .
C13 C8 C9 C10 -1.3(3) . .
P1 C8 C9 C10 176.76(16) . .
C8 C9 C10 C11 1.6(3) . .
C9 C10 C11 C12 -0.9(3) . .
C10 C11 C12 C13 0.0(3) . .
C11 C12 C13 C8 0.2(3) . .
C9 C8 C13 C12 0.5(3) . .
P1 C8 C13 C12 -177.62(15) . .
C20 P1 C14 C19 -131.07(12) . .
C26 P1 C14 C19 -10.57(14) . .
C8 P1 C14 C19 107.12(13) . .
C20 P1 C14 C15 54.47(14) . .
C26 P1 C14 C15 174.97(12) . .
C8 P1 C14 C15 -67.34(13) . .
C19 C14 C15 C16 -2.3(2) . .
P1 C14 C15 C16 172.15(12) . .
C14 C15 C16 C17 0.5(2) . .
C15 C16 C17 C18 2.0(2) . .
C16 C17 C18 C19 -2.6(3) . .
C17 C18 C19 C14 0.7(2) . .
C15 C14 C19 C18 1.7(2) . .
P1 C14 C19 C18 -172.78(12) . .
C26 P1 C20 C21 -114.83(14) . .
C8 P1 C20 C21 125.24(14) . .
C14 P1 C20 C21 4.94(16) . .
C26 P1 C20 C25 62.29(14) . .
C8 P1 C20 C25 -57.64(14) . .
C14 P1 C20 C25 -177.94(12) . .
C25 C20 C21 C22 -0.5(2) . .
P1 C20 C21 C22 176.55(14) . .
C20 C21 C22 C23 -1.5(3) . .
C21 C22 C23 C24 2.1(3) . .
C22 C23 C24 C25 -0.7(3) . .
C23 C24 C25 C20 -1.3(3) . .
C21 C20 C25 C24 1.9(3) . .
P1 C20 C25 C24 -175.33(14) . .
C20 P1 C26 C27 17.78(15) . .
C8 P1 C26 C27 138.79(13) . .
C14 P1 C26 C27 -104.03(13) . .
C20 P1 C26 C31 -167.59(13) . .
C8 P1 C26 C31 -46.58(15) . .
C14 P1 C26 C31 70.60(14) . .
C31 C26 C27 C28 -0.4(2) . .
P1 C26 C27 C28 174.24(13) . .
C26 C27 C28 C29 -0.6(3) . .
C27 C28 C29 C30 1.6(3) . .
C28 C29 C30 C31 -1.6(3) . .
C29 C30 C31 C26 0.6(2) . .
C27 C26 C31 C30 0.4(2) . .
P1 C26 C31 C30 -174.22(13) . .
C38 P2 C32 C37 0.89(15) . .
C50 P2 C32 C37 121.12(13) . .
C44 P2 C32 C37 -118.32(13) . .
C38 P2 C32 C33 -177.96(11) . .
C50 P2 C32 C33 -57.72(13) . .
C44 P2 C32 C33 62.84(13) . .
C37 C32 C33 C34 1.6(2) . .
P2 C32 C33 C34 -179.55(12) . .
C32 C33 C34 C35 -1.8(2) . .
C33 C34 C35 C36 0.5(3) . .
C34 C35 C36 C37 1.0(3) . .
C35 C36 C37 C32 -1.2(2) . .
C33 C32 C37 C36 -0.1(2) . .
P2 C32 C37 C36 -178.91(12) . .
C50 P2 C38 C43 -9.22(15) . .
C44 P2 C38 C43 -129.60(14) . .
C32 P2 C38 C43 110.22(14) . .
C50 P2 C38 C39 172.09(13) . .
C44 P2 C38 C39 51.71(15) . .
C32 P2 C38 C39 -68.47(14) . .
C43 C38 C39 C40 -0.5(3) . .
P2 C38 C39 C40 178.20(14) . .
C38 C39 C40 C41 -1.0(3) . .
C39 C40 C41 C42 1.6(3) . .
C40 C41 C42 C43 -0.7(3) . .
C41 C42 C43 C38 -0.9(3) . .
C39 C38 C43 C42 1.5(3) . .
P2 C38 C43 C42 -177.21(14) . .
C38 P2 C44 C49 -129.98(13) . .
C50 P2 C44 C49 110.29(14) . .
C32 P2 C44 C49 -8.83(15) . .
C38 P2 C44 C45 50.16(14) . .
C50 P2 C44 C45 -69.58(14) . .
C32 P2 C44 C45 171.30(12) . .
C49 C44 C45 C46 -0.8(2) . .
P2 C44 C45 C46 179.12(14) . .
C44 C45 C46 C47 0.3(3) . .
C45 C46 C47 C48 0.1(3) . .
C46 C47 C48 C49 0.0(3) . .
C45 C44 C49 C48 0.8(2) . .
P2 C44 C49 C48 -179.04(12) . .
C47 C48 C49 C44 -0.4(3) . .
C38 P2 C50 C51 -109.95(14) . .
C44 P2 C50 C51 8.84(16) . .
C32 P2 C50 C51 128.81(13) . .
C38 P2 C50 C55 67.00(14) . .
C44 P2 C50 C55 -174.21(12) . .
C32 P2 C50 C55 -54.24(14) . .
C55 C50 C51 C52 0.0(2) . .
P2 C50 C51 C52 176.82(12) . .
C50 C51 C52 C53 -0.2(2) . .
C51 C52 C53 C54 0.0(3) . .
C52 C53 C54 C55 0.3(3) . .
C53 C54 C55 C50 -0.5(3) . .
C51 C50 C55 C54 0.3(2) . .
P2 C50 C55 C54 -176.65(13) . .
C74 P3 C56 C61 -96.56(13) . .
C68 P3 C56 C61 142.70(13) . .
C62 P3 C56 C61 23.79(15) . .
C74 P3 C56 C57 77.24(14) . .
C68 P3 C56 C57 -43.50(14) . .
C62 P3 C56 C57 -162.41(12) . .
C61 C56 C57 C58 1.8(2) . .
P3 C56 C57 C58 -172.04(13) . .
C56 C57 C58 C59 -0.3(3) . .
C57 C58 C59 C60 -1.4(3) . .
C58 C59 C60 C61 1.4(3) . .
C59 C60 C61 C56 0.1(3) . .
C57 C56 C61 C60 -1.7(2) . .
P3 C56 C61 C60 171.97(13) . .
C56 P3 C62 C67 -122.80(13) . .
C74 P3 C62 C67 -2.79(15) . .
C68 P3 C62 C67 118.39(13) . .
C56 P3 C62 C63 60.70(14) . .
C74 P3 C62 C63 -179.29(12) . .
C68 P3 C62 C63 -58.12(14) . .
C67 C62 C63 C64 -0.4(2) . .
P3 C62 C63 C64 176.14(14) . .
C62 C63 C64 C65 -0.6(3) . .
C63 C64 C65 C66 1.0(3) . .
C64 C65 C66 C67 -0.3(3) . .
C65 C66 C67 C62 -0.8(2) . .
C63 C62 C67 C66 1.1(2) . .
P3 C62 C67 C66 -175.32(12) . .
C56 P3 C68 C69 -42.40(13) . .
C74 P3 C68 C69 -161.69(12) . .
C62 P3 C68 C69 78.21(13) . .
C56 P3 C68 C73 140.85(12) . .
C74 P3 C68 C73 21.56(14) . .
C62 P3 C68 C73 -98.54(12) . .
C73 C68 C69 C70 0.1(2) . .
P3 C68 C69 C70 -176.64(13) . .
C68 C69 C70 C71 -1.3(3) . .
C69 C70 C71 C72 1.4(3) . .
C70 C71 C72 C73 -0.4(2) . .
C71 C72 C73 C68 -0.7(2) . .
C69 C68 C73 C72 0.8(2) . .
P3 C68 C73 C72 177.54(11) . .
C56 P3 C74 C79 -2.56(14) . .
C68 P3 C74 C79 116.43(12) . .
C62 P3 C74 C79 -124.01(12) . .
C56 P3 C74 C75 177.13(12) . .
C68 P3 C74 C75 -63.88(14) . .
C62 P3 C74 C75 55.68(14) . .
C79 C74 C75 C76 0.3(2) . .
P3 C74 C75 C76 -179.43(12) . .
C74 C75 C76 C77 -0.2(2) . .
C75 C76 C77 C78 0.3(3) . .
C76 C77 C78 C79 -0.4(3) . .
C77 C78 C79 C74 0.4(2) . .
C75 C74 C79 C78 -0.4(2) . .
P3 C74 C79 C78 179.32(12) . .
